data_1575189
loop_
_publ_author_name
'Liu, Yi-Fan'
'He, Huihui'
'Gao, Lei'
'Liang, Rong-Ran'
'Li, Ji'
'Huang, Jinyi'
'Yin, Ya'
'Meng, Yuxuan'
'Zhong, Yuxiu'
'Luo, Rengan'
'Zhang, Liang-Liang'
'Zhou, Hong-Cai'
'Yuan, Shuai'

_publ_section_title
;
 Chemical and mechanical modifications of flexible metal-organic
 frameworks for enhancing photocatalysis.
;
_journal_issue 33
_journal_name_full 'Chemical science'
_journal_page_first 14995
_journal_page_last 15003
_journal_paper_doi 10.1039/d5sc02797g
_journal_volume 16
_journal_year 2025
_chemical_formula_sum 'C108 H80 O32 Zr6'
_chemical_formula_weight 2437.04
_space_group_crystal_system hexagonal
_space_group_IT_number 191
_space_group_name_Hall '-P 6 2'
_space_group_name_H-M_alt 'P 6/m m m'
_atom_sites_solution_hydrogens mixed
_audit_creation_method SHELXL-2019/2
_audit_update_record
;
2024-11-04 deposited with the CCDC.	2025-07-21 downloaded from the CCDC.
;
_cell_angle_alpha 90
_cell_angle_beta 90
_cell_angle_gamma 120
_cell_formula_units_Z 3
_cell_length_a 50.711(4)
_cell_length_b 50.711(4)
_cell_length_c 15.1298(11)
_cell_measurement_reflns_used 9839
_cell_measurement_temperature 193(2)
_cell_measurement_theta_max 14.68
_cell_measurement_theta_min 2.29
_cell_volume 33695(4)
_computing_cell_refinement 'Bruker SMART'
_computing_data_collection 'Bruker SMART'
_computing_data_reduction 'Bruker SAINT'
_computing_molecular_graphics 'Bruker SHELXTL'
_computing_publication_material 'Bruker SHELXTL'
_computing_structure_refinement 'SHELXL-2019/2 (Sheldrick, 2019)'
_computing_structure_solution 'Bruker SHELXTL'
_diffrn_ambient_temperature 193(2)
_diffrn_measured_fraction_theta_full 0.983
_diffrn_measured_fraction_theta_max 0.983
_diffrn_measurement_device_type 'CCD area detector'
_diffrn_measurement_method 'phi and omega scans'
_diffrn_radiation_type MoK\a
_diffrn_radiation_wavelength 0.71073
_diffrn_reflns_av_unetI/netI 0.0776
_diffrn_reflns_Laue_measured_fraction_full 0.983
_diffrn_reflns_Laue_measured_fraction_max 0.983
_diffrn_reflns_limit_h_max 0
_diffrn_reflns_limit_h_min -30
_diffrn_reflns_limit_k_max 60
_diffrn_reflns_limit_k_min 0
_diffrn_reflns_limit_l_max 17
_diffrn_reflns_limit_l_min 0
_diffrn_reflns_number 10722
_diffrn_reflns_point_group_measured_fraction_full 0.983
_diffrn_reflns_point_group_measured_fraction_max 0.983
_diffrn_reflns_theta_full 25.000
_diffrn_reflns_theta_max 25.000
_diffrn_reflns_theta_min 1.821
_exptl_absorpt_coefficient_mu 0.153
_exptl_absorpt_correction_T_max 0.9921
_exptl_absorpt_correction_T_min 0.9847
_exptl_absorpt_correction_type multi-scan
_exptl_absorpt_process_details sadabs
_exptl_crystal_colour yellow
_exptl_crystal_density_diffrn 0.360
_exptl_crystal_description needle
_exptl_crystal_F_000 3672
_exptl_crystal_size_max 0.100
_exptl_crystal_size_mid 0.080
_exptl_crystal_size_min 0.050
_refine_diff_density_max 1.112
_refine_diff_density_min -2.289
_refine_diff_density_rms 0.076
_refine_ls_extinction_method none
_refine_ls_goodness_of_fit_ref 1.097
_refine_ls_hydrogen_treatment constr
_refine_ls_matrix_type full
_refine_ls_number_parameters 164
_refine_ls_number_reflns 10722
_refine_ls_number_restraints 559
_refine_ls_restrained_S_all 1.904
_refine_ls_R_factor_all 0.1841
_refine_ls_R_factor_gt 0.1447
_refine_ls_shift/su_max 0.002
_refine_ls_shift/su_mean 0.000
_refine_ls_structure_factor_coef Fsqd
_refine_ls_weighting_details 'w=1/[\s^2^(Fo^2^)+(0.0231P)^2^+108.9560P] where P=(Fo^2^+2Fc^2^)/3'
_refine_ls_weighting_scheme calc
_refine_ls_wR_factor_gt 0.2524
_refine_ls_wR_factor_ref 0.2660
_reflns_Friedel_coverage 0.000
_reflns_number_gt 7068
_reflns_number_total 10722
_reflns_threshold_expression 'I > 2\s(I)'
_cod_data_source_file d5sc02797g2.cif
_cod_data_source_block 128Y
_cod_depositor_comments 'Adding full bibliography for 1575186--1575189.cif.'
_cod_original_cell_volume 33695(6)
_cod_database_code 1575189
_shelx_shelxl_version_number 2019/2
_shelx_space_group_comment
; 
The symmetry employed for this shelxl refinement is uniquely defined 
by the following loop, which should always be used as a source of 
symmetry information in preference to the above space-group names. 
They are only intended as comments. 
;
_shelx_estimated_absorpt_t_min 0.985
_shelx_estimated_absorpt_t_max 0.992

loop_
_space_group_symop_operation_xyz
'x, y, z'
'x-y, x, z'
'-y, x-y, z'
'-x, -y, z'
'-x+y, -x, z'
'y, -x+y, z'
'x-y, -y, -z'
'-x, -x+y, -z'
'y, x, -z'
'-y, -x, -z'
'-x+y, y, -z'
'x, x-y, -z'
'-x, -y, -z'
'-x+y, -x, -z'
'y, -x+y, -z'
'x, y, -z'
'x-y, x, -z'
'-y, x-y, -z'
'-x+y, y, z'
'x, x-y, z'
'-y, -x, z'
'y, x, z'
'x-y, -y, z'
'-x, -x+y, z'

loop_
_atom_site_label
_atom_site_type_symbol
_atom_site_fract_x
_atom_site_fract_y
_atom_site_fract_z
_atom_site_U_iso_or_equiv
_atom_site_adp_type
_atom_site_occupancy
_atom_site_site_symmetry_order
_atom_site_calc_flag
_atom_site_refinement_flags_posn
_atom_site_refinement_flags_adp
_atom_site_refinement_flags_occupancy
_atom_site_disorder_assembly
_atom_site_disorder_group
Zr1 Zr 0.52798(2) 0.47202(2) 0.000000 0.0450(2) Uani 1 4 d GS TU P . .
Zr2 Zr 0.46143(8) 0.46143(8) 0.1024(3) 0.0744(7) Uani 0.565(6) 2 d S TU P A 1
Zr2' Zr 0.47060(10) 0.47060(10) 0.1332(4) 0.0744(7) Uani 0.435(6) 2 d S TU P A 2
O1 O 0.51444(10) 0.43348(10) 0.0859(3) 0.0816(10) Uani 1 1 d . U . . .
O2 O 0.47235(12) 0.42826(11) 0.1567(4) 0.1027(11) Uani 1 1 d . U . . .
O3 O 0.51353(7) 0.48647(7) 0.1137(5) 0.0927(14) Uani 1 2 d S TU P A .
O4 O 0.47992(16) 0.45249(16) 0.000000 0.0962(14) Uani 1 2 d S TU P A .
O5 O 0.4566(3) 0.4566(3) 0.2387(10) 0.099(2) Uani 0.565(6) 2 d S TU P A 1
H5 H 0.455600 0.438490 0.253375 0.119 Uiso 0.565(6) 1 d R U P A 1
O6 O 0.4192(3) 0.4192(3) 0.0716(10) 0.100(2) Uani 0.565(6) 2 d S TU P A 1
H6 H 0.406107 0.420910 0.100373 0.120 Uiso 0.565(6) 1 d R U P A 1
O5' O 0.4722(4) 0.4722(4) 0.2676(12) 0.099(2) Uani 0.435(6) 2 d S T P A 2
H5' H 0.470605 0.453230 0.280893 0.119 Uiso 0.435(6) 1 d R U P A 2
O6' O 0.4248(3) 0.4248(3) 0.1349(13) 0.100(2) Uani 0.435(6) 2 d S T P A 2
H6' H 0.411492 0.425740 0.162198 0.120 Uiso 0.435(6) 1 d R U P A 2
C1 C 0.49345(18) 0.41968(15) 0.1353(6) 0.0941(13) Uani 1 1 d D U . . .
C5 C 0.48186(15) 0.33927(11) 0.2615(4) 0.1283(18) Uani 1 1 d G U . . .
C6 C 0.50709(13) 0.35749(13) 0.2093(4) 0.1182(16) Uani 1 1 d G U . . .
H6A H 0.522687 0.352480 0.202158 0.142 Uiso 1 1 calc R U . . .
C7 C 0.50951(12) 0.38303(12) 0.1677(4) 0.1168(17) Uani 1 1 d G U . . .
H7 H 0.526752 0.395485 0.131997 0.140 Uiso 1 1 calc R U . . .
C2 C 0.48669(14) 0.39036(11) 0.1782(4) 0.1116(16) Uani 1 1 d DG U . . .
C3 C 0.46146(12) 0.37214(13) 0.2304(4) 0.1194(17) Uani 1 1 d G U . . .
H3 H 0.445862 0.377147 0.237540 0.143 Uiso 1 1 calc R U . . .
C4 C 0.45904(12) 0.34659(12) 0.2720(4) 0.1350(18) Uani 1 1 d G U . . .
H4 H 0.441796 0.334143 0.307703 0.162 Uiso 1 1 calc R U . . .
C10 C 0.45129(15) 0.26697(14) 0.4013(5) 0.158(2) Uani 1 1 d G U . . .
H10 H 0.433044 0.253101 0.431032 0.189 Uiso 1 1 calc R U . . .
C11 C 0.47690(19) 0.26379(14) 0.4080(4) 0.141(2) Uani 1 1 d G U . . .
C12 C 0.50360(15) 0.28409(17) 0.3645(5) 0.160(2) Uani 1 1 d G U . B 2
H12 H 0.521096 0.281914 0.369095 0.192 Uiso 1 1 calc R U . B 2
C13 C 0.50469(14) 0.30758(14) 0.3143(5) 0.152(2) Uani 1 1 d G U . B 2
H13 H 0.522937 0.321449 0.284594 0.182 Uiso 1 1 calc R U . B 2
C8 C 0.47908(18) 0.31076(13) 0.3076(4) 0.141(2) Uani 1 1 d G U . . .
C9 C 0.45239(14) 0.29046(17) 0.3511(5) 0.152(2) Uani 1 1 d G U . . .
H9 H 0.434885 0.292637 0.346530 0.183 Uiso 1 1 calc R U . . .
C14 C 0.4733(3) 0.23666(16) 0.4571(10) 0.150(2) Uani 1 2 d S TU P B .

loop_
_atom_site_aniso_label
_atom_site_aniso_U_11
_atom_site_aniso_U_22
_atom_site_aniso_U_33
_atom_site_aniso_U_23
_atom_site_aniso_U_13
_atom_site_aniso_U_12
Zr1 0.0456(2) 0.0456(2) 0.0675(3) 0.000 0.000 0.0405(2)
Zr2 0.0756(11) 0.0756(11) 0.1058(18) 0.0309(9) 0.0309(9) 0.0633(11)
Zr2' 0.0756(11) 0.0756(11) 0.1058(18) 0.0309(9) 0.0309(9) 0.0633(11)
O1 0.0932(17) 0.0770(16) 0.120(2) 0.0242(15) 0.0122(15) 0.0771(14)
O2 0.105(2) 0.093(2) 0.133(2) 0.0232(19) 0.022(2) 0.0667(17)
O3 0.0910(17) 0.0910(17) 0.120(3) -0.0077(14) 0.0077(14) 0.064(2)
O4 0.091(2) 0.092(2) 0.124(3) 0.000 0.000 0.059(2)
O5 0.095(3) 0.095(3) 0.124(4) 0.018(3) 0.018(3) 0.061(3)
O6 0.094(2) 0.094(2) 0.127(4) 0.020(3) 0.020(3) 0.058(3)
O5' 0.095(3) 0.095(3) 0.124(4) 0.018(3) 0.018(3) 0.061(3)
O6' 0.094(2) 0.094(2) 0.127(4) 0.020(3) 0.020(3) 0.058(3)
C1 0.103(2) 0.085(2) 0.131(3) 0.023(2) 0.025(2) 0.0748(19)
C5 0.147(3) 0.106(3) 0.168(3) 0.041(3) 0.030(3) 0.090(3)
C6 0.139(3) 0.097(3) 0.162(3) 0.040(3) 0.028(3) 0.092(2)
C7 0.128(3) 0.102(3) 0.149(3) 0.033(3) 0.031(3) 0.078(2)
C2 0.125(3) 0.099(3) 0.149(3) 0.037(3) 0.028(3) 0.084(2)
C3 0.130(3) 0.103(3) 0.155(3) 0.039(3) 0.025(3) 0.080(2)
C4 0.148(3) 0.113(3) 0.172(3) 0.043(3) 0.027(3) 0.086(3)
C10 0.176(4) 0.119(3) 0.187(4) 0.047(3) 0.028(4) 0.080(3)
C11 0.167(4) 0.107(3) 0.182(4) 0.042(3) 0.032(4) 0.094(3)
C12 0.176(4) 0.123(4) 0.192(4) 0.044(3) 0.029(4) 0.083(3)
C13 0.167(3) 0.120(3) 0.183(4) 0.046(3) 0.029(3) 0.083(3)
C8 0.160(4) 0.114(3) 0.178(4) 0.045(3) 0.031(3) 0.090(3)
C9 0.169(4) 0.117(3) 0.186(4) 0.046(3) 0.028(3) 0.083(3)
C14 0.172(4) 0.113(4) 0.184(5) 0.020(2) 0.041(4) 0.086(2)

loop_
_atom_type_symbol
_atom_type_description
_atom_type_scat_dispersion_real
_atom_type_scat_dispersion_imag
_atom_type_scat_source
C C 0.0033 0.0016 'International Tables Vol C Tables 4.2.6.8 and 6.1.1.4'
H H 0.0000 0.0000 'International Tables Vol C Tables 4.2.6.8 and 6.1.1.4'
O O 0.0106 0.0060 'International Tables Vol C Tables 4.2.6.8 and 6.1.1.4'
Zr Zr -2.9673 0.5597 'International Tables Vol C Tables 4.2.6.8 and 6.1.1.4'

loop_
_geom_angle_atom_site_label_1
_geom_angle_atom_site_label_2
_geom_angle_atom_site_label_3
_geom_angle
_geom_angle_site_symmetry_1
_geom_angle_site_symmetry_3
_geom_angle_publ_flag
O4 Zr1 O4 107.7(4) . 21_665 ?
O4 Zr1 O3 69.49(14) . 16 ?
O4 Zr1 O3 69.49(14) 21_665 16 ?
O4 Zr1 O3 69.49(14) . . ?
O4 Zr1 O3 69.49(14) 21_665 . ?
O3 Zr1 O3 107.2(4) 16 . ?
O4 Zr1 O1 78.80(18) . . ?
O4 Zr1 O1 142.75(13) 21_665 . ?
O3 Zr1 O1 142.01(13) 16 . ?
O3 Zr1 O1 79.47(19) . . ?
O4 Zr1 O1 142.75(13) . 21_665 ?
O4 Zr1 O1 78.80(18) 21_665 21_665 ?
O3 Zr1 O1 142.01(13) 16 21_665 ?
O3 Zr1 O1 79.48(19) . 21_665 ?
O1 Zr1 O1 75.7(2) . 21_665 ?
O4 Zr1 O1 78.80(18) . 16 ?
O4 Zr1 O1 142.75(13) 21_665 16 ?
O3 Zr1 O1 79.48(19) 16 16 ?
O3 Zr1 O1 142.01(13) . 16 ?
O1 Zr1 O1 74.2(3) . 16 ?
O1 Zr1 O1 118.7(2) 21_665 16 ?
O4 Zr1 O1 142.75(13) . 10_665 ?
O4 Zr1 O1 78.80(18) 21_665 10_665 ?
O3 Zr1 O1 79.48(19) 16 10_665 ?
O3 Zr1 O1 142.01(13) . 10_665 ?
O1 Zr1 O1 118.7(2) . 10_665 ?
O1 Zr1 O1 74.2(3) 21_665 10_665 ?
O1 Zr1 O1 75.7(2) 16 10_665 ?
O4 Zr1 Zr2 30.12(12) . 16 ?
O4 Zr1 Zr2 92.11(18) 21_665 16 ?
O3 Zr1 Zr2 39.42(12) 16 16 ?
O3 Zr1 Zr2 86.52(16) . 16 ?
O1 Zr1 Zr2 106.39(14) . 16 ?
O1 Zr1 Zr2 165.28(12) 21_665 16 ?
O1 Zr1 Zr2 75.44(11) 16 16 ?
O1 Zr1 Zr2 115.69(15) 10_665 16 ?
O4 Zr1 Zr2 92.11(18) . 4_665 ?
O4 Zr1 Zr2 30.12(12) 21_665 4_665 ?
O3 Zr1 Zr2 86.52(16) 16 4_665 ?
O3 Zr1 Zr2 39.42(12) . 4_665 ?
O1 Zr1 Zr2 115.69(15) . 4_665 ?
O1 Zr1 Zr2 75.44(11) 21_665 4_665 ?
O1 Zr1 Zr2 165.28(12) 16 4_665 ?
O1 Zr1 Zr2 106.39(14) 10_665 4_665 ?
Zr2 Zr1 Zr2 90.87(8) 16 4_665 ?
O4 Zr1 Zr2 92.11(18) . 13_665 ?
O4 Zr1 Zr2 30.12(12) 21_665 13_665 ?
O3 Zr1 Zr2 39.42(12) 16 13_665 ?
O3 Zr1 Zr2 86.52(16) . 13_665 ?
O1 Zr1 Zr2 165.27(12) . 13_665 ?
O1 Zr1 Zr2 106.39(14) 21_665 13_665 ?
O1 Zr1 Zr2 115.69(15) 16 13_665 ?
O1 Zr1 Zr2 75.44(11) 10_665 13_665 ?
Zr2 Zr1 Zr2 67.90(14) 16 13_665 ?
Zr2 Zr1 Zr2 52.50(15) 4_665 13_665 ?
O4 Zr1 Zr2 30.12(12) . . ?
O4 Zr1 Zr2 92.11(18) 21_665 . ?
O3 Zr1 Zr2 86.52(16) 16 . ?
O3 Zr1 Zr2 39.42(12) . . ?
O1 Zr1 Zr2 75.43(11) . . ?
O1 Zr1 Zr2 115.69(15) 21_665 . ?
O1 Zr1 Zr2 106.39(14) 16 . ?
O1 Zr1 Zr2 165.28(12) 10_665 . ?
Zr2 Zr1 Zr2 52.50(15) 16 . ?
Zr2 Zr1 Zr2 67.91(14) 4_665 . ?
Zr2 Zr1 Zr2 90.87(8) 13_665 . ?
O4 Zr2 O4 75.1(3) . 9 ?
O4 Zr2 O5 142.41(17) . . ?
O4 Zr2 O5 142.41(17) 9 . ?
O4 Zr2 O2 77.6(2) . . ?
O4 Zr2 O2 150.4(3) 9 . ?
O5 Zr2 O2 66.1(2) . . ?
O4 Zr2 O2 150.4(3) . 22 ?
O4 Zr2 O2 77.6(2) 9 22 ?
O5 Zr2 O2 66.1(2) . 22 ?
O2 Zr2 O2 125.5(3) . 22 ?
O4 Zr2 O6 87.3(4) . . ?
O4 Zr2 O6 87.3(4) 9 . ?
O5 Zr2 O6 95.5(5) . . ?
O2 Zr2 O6 80.0(3) . . ?
O2 Zr2 O6 80.0(3) 22 . ?
O4 Zr2 O3 68.8(3) . . ?
O4 Zr2 O3 105.6(3) 9 . ?
O5 Zr2 O3 91.6(4) . . ?
O2 Zr2 O3 74.5(2) . . ?
O2 Zr2 O3 130.8(3) 22 . ?
O6 Zr2 O3 148.05(16) . . ?
O4 Zr2 O3 105.6(3) . 4_665 ?
O4 Zr2 O3 68.8(3) 9 4_665 ?
O5 Zr2 O3 91.6(4) . 4_665 ?
O2 Zr2 O3 130.8(3) . 4_665 ?
O2 Zr2 O3 74.5(2) 22 4_665 ?
O6 Zr2 O3 148.05(16) . 4_665 ?
O3 Zr2 O3 62.4(3) . 4_665 ?
O4 Zr2 Zr2 38.43(17) . 16 ?
O4 Zr2 Zr2 38.43(17) 9 16 ?
O5 Zr2 Zr2 173.2(4) . 16 ?
O2 Zr2 Zr2 112.18(19) . 16 ?
O2 Zr2 Zr2 112.18(19) 22 16 ?
O6 Zr2 Zr2 77.7(4) . 16 ?
O3 Zr2 Zr2 94.3(2) . 16 ?
O3 Zr2 Zr2 94.3(2) 4_665 16 ?
O4 Zr2 Zr1 32.6(2) . . ?
O4 Zr2 Zr1 90.7(2) 9 . ?
O5 Zr2 Zr1 120.4(2) . . ?
O2 Zr2 Zr1 71.81(14) . . ?
O2 Zr2 Zr1 159.32(19) 22 . ?
O6 Zr2 Zr1 116.9(2) . . ?
O3 Zr2 Zr1 36.25(17) . . ?
O3 Zr2 Zr1 85.43(17) 4_665 . ?
Zr2 Zr2 Zr1 63.75(7) 16 . ?
O4 Zr2 Zr1 90.7(2) . 13_665 ?
O4 Zr2 Zr1 32.6(2) 9 13_665 ?
O5 Zr2 Zr1 120.4(2) . 13_665 ?
O2 Zr2 Zr1 159.32(19) . 13_665 ?
O2 Zr2 Zr1 71.81(14) 22 13_665 ?
O6 Zr2 Zr1 116.9(2) . 13_665 ?
O3 Zr2 Zr1 85.43(17) . 13_665 ?
O3 Zr2 Zr1 36.24(17) 4_665 13_665 ?
Zr2 Zr2 Zr1 63.75(7) 16 13_665 ?
Zr1 Zr2 Zr1 89.13(8) . 13_665 ?
O3 Zr2' O3 76.1(3) . 4_665 ?
O3 Zr2' O5' 97.0(5) . . ?
O3 Zr2' O5' 97.0(5) 4_665 . ?
O3 Zr2' O2 81.1(2) . . ?
O3 Zr2' O2 156.8(3) 4_665 . ?
O5' Zr2' O2 81.9(3) . . ?
O3 Zr2' O2 156.8(3) . 22 ?
O3 Zr2' O2 81.1(2) 4_665 22 ?
O2 Zr2' O2 121.3(3) . 22 ?
O3 Zr2' O6' 140.8(2) . . ?
O3 Zr2' O6' 140.7(2) 4_665 . ?
O5' Zr2' O6' 91.7(7) . . ?
O2 Zr2' O6' 62.3(2) . . ?
O2 Zr2' O6' 62.3(2) 22 . ?
O3 Zr2' O4 68.1(3) . . ?
O3 Zr2' O4 104.9(3) 4_665 . ?
O5' Zr2' O4 149.05(17) . . ?
O2 Zr2' O4 69.4(2) . . ?
O2 Zr2' O4 122.6(3) 22 . ?
O6' Zr2' O4 85.1(5) . . ?
O3 Zr2' O4 104.9(3) . 9 ?
O3 Zr2' O4 68.1(3) 4_665 9 ?
O5' Zr2' O4 149.05(17) . 9 ?
O2 Zr2' O4 122.6(3) . 9 ?
O2 Zr2' O4 69.4(2) 22 9 ?
O6' Zr2' O4 85.1(5) . 9 ?
O4 Zr2' O4 61.4(3) . 9 ?
O3 Zr2' Zr2' 39.40(18) . 4_665 ?
O3 Zr2' Zr2' 39.40(18) 4_665 4_665 ?
O2 Zr2' Zr2' 117.60(18) . 4_665 ?
O2 Zr2' Zr2' 117.60(18) 22 4_665 ?
O4 Zr2' Zr2' 95.4(2) . 4_665 ?
O4 Zr2' Zr2' 95.4(2) 9 4_665 ?
O3 Zr2' Zr1 32.1(2) . . ?
O3 Zr2' Zr1 90.9(2) 4_665 . ?
O5' Zr2' Zr1 123.8(3) . . ?
O2 Zr2' Zr1 71.26(15) . . ?
O2 Zr2' Zr1 154.0(3) 22 . ?
O6' Zr2' Zr1 115.5(3) . . ?
O4 Zr2' Zr1 36.10(17) . . ?
O4 Zr2' Zr1 84.7(2) 9 . ?
Zr2' Zr2' Zr1 64.86(9) 4_665 . ?
O3 Zr2' Zr1 90.9(2) . 13_665 ?
O3 Zr2' Zr1 32.1(2) 4_665 13_665 ?
O2 Zr2' Zr1 154.0(3) . 13_665 ?
O2 Zr2' Zr1 71.26(15) 22 13_665 ?
O4 Zr2' Zr1 84.7(2) . 13_665 ?
O4 Zr2' Zr1 36.10(17) 9 13_665 ?
Zr1 Zr2' Zr1 88.87(10) . 13_665 ?
C1 O1 Zr1 133.9(4) . . ?
C1 O2 Zr2 133.7(5) . . ?
C1 O2 Zr2' 132.8(4) . . ?
Zr2' O3 Zr1 119.3(3) . . ?
Zr2' O3 Zr1 119.3(3) 4_665 . ?
Zr1 O3 Zr2 104.3(2) . 4_665 ?
Zr1 O3 Zr2 104.3(2) . . ?
Zr2 O3 Zr2 116.9(3) 4_665 . ?
Zr2 O4 Zr2 103.1(3) 16 . ?
Zr2 O4 Zr1 117.3(3) 16 . ?
Zr2 O4 Zr1 117.3(3) . . ?
Zr1 O4 Zr2' 103.0(2) . . ?
Zr2 O4 Zr2' 14.27(12) 16 16 ?
Zr2 O4 Zr2' 111.7(3) . 16 ?
Zr1 O4 Zr2' 103.0(2) . 16 ?
Zr2 O5 H5 107.5 . . ?
Zr2 O6 H6 103.1 . . ?
Zr2 O6 H6 103.1(2) . 22 ?
H6 O6 H6 102.4 . 22 ?
Zr2' O5' H5' 101.0 . . ?
Zr2' O6' H6' 113.2 . . ?
Zr2' O6' H6 124.2(14) . 22 ?
H6' O6' H6 122.4 . 22 ?
H6 O6' H6' 63.1 22 22 ?
O1 C1 O2 124.4(6) . . ?
O1 C1 C2 123.1(6) . . ?
O2 C1 C2 112.5(6) . . ?
C6 C5 C4 120.0 . . ?
C6 C5 C8 120.0(5) . . ?
C4 C5 C8 120.0(5) . . ?
C5 C6 C7 120.0 . . ?
C5 C6 H6A 120.0 . . ?
C7 C6 H6A 120.0 . . ?
C2 C7 C6 120.0 . . ?
C2 C7 H7 120.0 . . ?
C6 C7 H7 120.0 . . ?
C7 C2 C3 120.0 . . ?
C7 C2 C1 114.1(5) . . ?
C3 C2 C1 125.7(5) . . ?
C4 C3 C2 120.0 . . ?
C4 C3 H3 120.0 . . ?
C2 C3 H3 120.0 . . ?
C3 C4 C5 120.0 . . ?
C3 C4 H4 120.0 . . ?
C5 C4 H4 120.0 . . ?
C11 C10 C9 120.0 . . ?
C11 C10 H10 120.0 . . ?
C9 C10 H10 120.0 . . ?
C10 C11 C12 120.0 . . ?
C10 C11 C14 116.9(8) . . ?
C12 C11 C14 122.9(7) . . ?
C11 C12 C13 120.0 . . ?
C11 C12 H12 120.0 . . ?
C13 C12 H12 120.0 . . ?
C8 C13 C12 120.0 . . ?
C8 C13 H13 120.0 . . ?
C12 C13 H13 120.0 . . ?
C9 C8 C13 120.0 . . ?
C9 C8 C5 120.4(6) . . ?
C13 C8 C5 119.2(6) . . ?
C8 C9 C10 120.0 . . ?
C8 C9 H9 120.0 . . ?
C10 C9 H9 120.0 . . ?
C14 C14 C11 119.8(8) 16_556 20 ?
C14 C14 C11 119.8(6) 16_556 . ?
C11 C14 C11 118.9(13) 20 . ?

loop_
_geom_bond_atom_site_label_1
_geom_bond_atom_site_label_2
_geom_bond_distance
_geom_bond_site_symmetry_2
_geom_bond_publ_flag
Zr1 O4 2.123(7) . ?
Zr1 O4 2.123(7) 21_665 ?
Zr1 O3 2.137(7) 16 ?
Zr1 O3 2.137(7) . ?
Zr1 O1 2.154(4) . ?
Zr1 O1 2.154(4) 21_665 ?
Zr1 O1 2.154(4) 16 ?
Zr1 O1 2.154(4) 10_665 ?
Zr1 Zr2 3.502(2) 16 ?
Zr1 Zr2 3.502(2) 4_665 ?
Zr1 Zr2 3.502(2) 13_665 ?
Zr1 Zr2 3.502(2) . ?
Zr2 O4 1.977(5) . ?
Zr2 O4 1.977(5) 9 ?
Zr2 O5 2.078(15) . ?
Zr2 O2 2.178(5) . ?
Zr2 O2 2.178(5) 22 ?
Zr2 O6 2.191(13) . ?
Zr2 O3 2.295(5) . ?
Zr2 O3 2.295(5) 4_665 ?
Zr2 Zr2 3.098(9) 16 ?
Zr2' O3 1.930(5) . ?
Zr2' O3 1.930(5) 4_665 ?
Zr2' O5' 2.035(19) . ?
Zr2' O2 2.221(5) . ?
Zr2' O2 2.221(5) 22 ?
Zr2' O6' 2.320(17) . ?
Zr2' O4 2.358(6) . ?
Zr2' O4 2.358(6) 9 ?
Zr2' Zr2' 2.982(10) 4_665 ?
O1 C1 1.199(8) . ?
O2 C1 1.380(8) . ?
O5 H5 0.9201 . ?
O6 H6 0.8342 . ?
O6 H6 0.8343 22 ?
O5' H5' 0.9472 . ?
O6' H6' 0.8138 . ?
O6' H6' 0.8138 22 ?
C1 C2 1.496(6) . ?
C5 C6 1.3900 . ?
C5 C4 1.3900 . ?
C5 C8 1.547(5) . ?
C6 C7 1.3900 . ?
C6 H6A 0.9500 . ?
C7 C2 1.3900 . ?
C7 H7 0.9500 . ?
C2 C3 1.3900 . ?
C3 C4 1.3900 . ?
C3 H3 0.9500 . ?
C4 H4 0.9500 . ?
C10 C11 1.3900 . ?
C10 C9 1.3900 . ?
C10 H10 0.9500 . ?
C11 C12 1.3900 . ?
C11 C14 1.492(8) . ?
C12 C13 1.3900 . ?
C12 H12 0.9500 . ?
C13 C8 1.3900 . ?
C13 H13 0.9500 . ?
C8 C9 1.3900 . ?
C9 H9 0.9500 . ?
C14 C14 1.30(3) 16_556 ?

loop_
_geom_hbond_atom_site_label_D
_geom_hbond_atom_site_label_H
_geom_hbond_atom_site_label_A
_geom_hbond_distance_DH
_geom_hbond_distance_HA
_geom_hbond_distance_DA
_geom_hbond_angle_DHA
_geom_hbond_site_symmetry_A
_geom_hbond_publ_flag
O5'^b H5'^b O2 0.95 2.29 2.793(15) 112.3 . yes

loop_
_geom_torsion_atom_site_label_1
_geom_torsion_atom_site_label_2
_geom_torsion_atom_site_label_3
_geom_torsion_atom_site_label_4
_geom_torsion
_geom_torsion_site_symmetry_1
_geom_torsion_site_symmetry_2
_geom_torsion_site_symmetry_3
_geom_torsion_site_symmetry_4
_geom_torsion_publ_flag
Zr1 O1 C1 O2 -7.1(13) . . . . ?
Zr1 O1 C1 C2 170.5(5) . . . . ?
Zr2 O2 C1 O1 12.4(13) . . . . ?
Zr2' O2 C1 O1 -11.2(13) . . . . ?
Zr2 O2 C1 C2 -165.4(5) . . . . ?
Zr2' O2 C1 C2 171.0(5) . . . . ?
C4 C5 C6 C7 0.0 . . . . ?
C8 C5 C6 C7 179.7(6) . . . . ?
C5 C6 C7 C2 0.0 . . . . ?
C6 C7 C2 C3 0.0 . . . . ?
C6 C7 C2 C1 175.5(6) . . . . ?
O1 C1 C2 C7 10.2(10) . . . . ?
O2 C1 C2 C7 -172.0(5) . . . . ?
O1 C1 C2 C3 -174.6(6) . . . . ?
O2 C1 C2 C3 3.3(10) . . . . ?
C7 C2 C3 C4 0.0 . . . . ?
C1 C2 C3 C4 -175.0(7) . . . . ?
C2 C3 C4 C5 0.0 . . . . ?
C6 C5 C4 C3 0.0 . . . . ?
C8 C5 C4 C3 -179.7(6) . . . . ?
C9 C10 C11 C12 0.0 . . . . ?
C9 C10 C11 C14 -175.3(8) . . . . ?
C10 C11 C12 C13 0.0 . . . . ?
C14 C11 C12 C13 175.0(9) . . . . ?
C11 C12 C13 C8 0.0 . . . . ?
C12 C13 C8 C9 0.0 . . . . ?
C12 C13 C8 C5 172.3(6) . . . . ?
C6 C5 C8 C9 -172.3(4) . . . . ?
C4 C5 C8 C9 7.4(7) . . . . ?
C6 C5 C8 C13 15.4(7) . . . . ?
C4 C5 C8 C13 -164.8(4) . . . . ?
C13 C8 C9 C10 0.0 . . . . ?
C5 C8 C9 C10 -172.2(6) . . . . ?
C11 C10 C9 C8 0.0 . . . . ?
C10 C11 C14 C14 -78.6(7) . . . 16_556 ?
C12 C11 C14 C14 106.2(5) . . . 16_556 ?
C10 C11 C14 C11 115.2(12) . . . 20 ?
C12 C11 C14 C11 -60.0(17) . . . 20 ?
